data_2226840
loop_
_publ_author_name
'Novakovi\'c, Sladjana B.'
'Lalovi\'c, Mirjana'
'Divjakovi\'c, Vladimir'
'Vojinovi\'c-Je\<si\'c, Ljiljana S.'
'\<Ce\<sljevi\'c, Valerija I.'

_publ_section_title
;
 Amino(5-{2-[amino(iminio)methyl]hydrazin-1-yl}-3,5-dimethyl-4,5-dihydro-1<i>H</i>-pyrazol-1-yl)methaniminium
 dinitrate
;
_journal_coeditor_code DN2584
_journal_issue 8
_journal_name_full 'Acta Crystallographica Section E'
_journal_page_first o1916
_journal_page_last o1917
_journal_paper_doi 10.1107/S1600536810025006
_journal_volume 66
_journal_year 2010
_chemical_formula_iupac 'C7 H18 N8 2+, 2N O3 -'
_chemical_formula_moiety 'C7 H18 N8 2+, 2(N O3 -)'
_chemical_formula_sum 'C7 H18 N10 O6'
_chemical_formula_weight 338.31
_chemical_name_systematic
;
Amino(5-{2-[amino(iminio)methyl]hydrazin-1-yl}-3,5-dimethyl-4,5-dihydro-
1<i>H</i>-pyrazol-1-yl)methaniminium dinitrate
;
_space_group_IT_number 19
_symmetry_cell_setting orthorhombic
_symmetry_space_group_name_Hall 'P 2ac 2ab'
_symmetry_space_group_name_H-M 'P 21 21 21'
_atom_sites_solution_hydrogens geom
_atom_sites_solution_primary direct
_atom_sites_solution_secondary difmap
_audit_creation_method SHELXL97
_cell_angle_alpha 90.00
_cell_angle_beta 90.00
_cell_angle_gamma 90.00
_cell_formula_units_Z 4
_cell_length_a 7.5025(2)
_cell_length_b 13.8946(4)
_cell_length_c 14.2477(3)
_cell_measurement_reflns_used 2501
_cell_measurement_temperature 293(2)
_cell_measurement_theta_max 29.0823
_cell_measurement_theta_min 3.0788
_cell_volume 1485.24(7)
_computing_cell_refinement
;
CrysAlis Pro (Oxford Diffraction, 2008)
;
_computing_data_collection
;
CrysAlis Pro (Oxford Diffraction, 2008)
;
_computing_data_reduction
;
CrysAlis Pro (Oxford Diffraction, 2008)
;
_computing_molecular_graphics 'ORTEP-3 (Farrugia, 1997)'
_computing_publication_material 'WinGX (Farrugia, 1999), PLATON (Spek, 2009) and PARST (Nardelli, 1983, 1995)'
_computing_structure_refinement 'SHELXL97 (Sheldrick, 2008)'
_computing_structure_solution 'SHELXS97 (Sheldrick, 2008)'
_diffrn_ambient_temperature 293(2)
_diffrn_detector_area_resol_mean 16.3280
_diffrn_measured_fraction_theta_full 0.998
_diffrn_measured_fraction_theta_max 0.871
_diffrn_measurement_device_type 'Oxford Diffraction Xcalibur Sapphire3 (Gemini Mo)'
_diffrn_measurement_method '\w scans'
_diffrn_radiation_monochromator graphite
_diffrn_radiation_source 'fine-focus sealed tube'
_diffrn_radiation_type MoK\a
_diffrn_radiation_wavelength 0.71073
_diffrn_reflns_av_R_equivalents 0.0169
_diffrn_reflns_av_sigmaI/netI 0.0308
_diffrn_reflns_limit_h_max 7
_diffrn_reflns_limit_h_min -10
_diffrn_reflns_limit_k_max 17
_diffrn_reflns_limit_k_min -16
_diffrn_reflns_limit_l_max 19
_diffrn_reflns_limit_l_min -19
_diffrn_reflns_number 4760
_diffrn_reflns_theta_full 26.32
_diffrn_reflns_theta_max 29.15
_diffrn_reflns_theta_min 3.09
_exptl_absorpt_coefficient_mu 0.130
_exptl_absorpt_correction_type none
_exptl_crystal_colour white
_exptl_crystal_density_diffrn 1.513
_exptl_crystal_density_method 'not measured'
_exptl_crystal_description prism
_exptl_crystal_F_000 712
_exptl_crystal_size_max 0.42
_exptl_crystal_size_mid 0.35
_exptl_crystal_size_min 0.26
_refine_diff_density_max 0.421
_refine_diff_density_min -0.327
_refine_ls_extinction_method none
_refine_ls_goodness_of_fit_ref 1.027
_refine_ls_hydrogen_treatment constr
_refine_ls_matrix_type full
_refine_ls_number_parameters 210
_refine_ls_number_reflns 1997
_refine_ls_number_restraints 0
_refine_ls_restrained_S_all 1.027
_refine_ls_R_factor_all 0.0564
_refine_ls_R_factor_gt 0.0429
_refine_ls_shift/su_max 0.000
_refine_ls_shift/su_mean 0.000
_refine_ls_structure_factor_coef Fsqd
_refine_ls_weighting_details 'calc w=1/[\s^2^(Fo^2^)+(0.0719P)^2^+0.0000P] where P=(Fo^2^+2Fc^2^)/3'
_refine_ls_weighting_scheme calc
_refine_ls_wR_factor_gt 0.1088
_refine_ls_wR_factor_ref 0.1137
_reflns_number_gt 1548
_reflns_number_total 1997
_reflns_threshold_expression I>2\s(I)
_cod_data_source_file dn2584.cif
_cod_data_source_block I
_cod_database_code 2226840
_cod_database_fobs_code 2226840

loop_
_symmetry_equiv_pos_as_xyz
'x, y, z'
'-x+1/2, -y, z+1/2'
'x+1/2, -y+1/2, -z'
'-x, y+1/2, -z+1/2'

loop_
_atom_site_type_symbol
_atom_site_label
_atom_site_fract_x
_atom_site_fract_y
_atom_site_fract_z
_atom_site_U_iso_or_equiv
_atom_site_adp_type
_atom_site_calc_flag
_atom_site_refinement_flags
_atom_site_occupancy
_atom_site_disorder_assembly
_atom_site_disorder_group
N N1 0.6023(3) 0.23138(16) 0.72769(15) 0.0309(5) Uani d . 1 . .
N N2 0.5967(3) 0.19338(16) 0.63655(16) 0.0322(5) Uani d . 1 . .
N N3 0.6670(3) 0.39564(15) 0.76413(15) 0.0296(5) Uani d . 1 . .
H H3 0.6855 0.4255 0.8161 0.036 Uiso d R 1 . .
N N4 0.5571(3) 0.43172(16) 0.69281(15) 0.0312(5) Uani d . 1 . .
H H4 0.5944 0.4349 0.6359 0.037 Uiso d R 1 . .
N N5 0.3293(3) 0.44897(18) 0.79956(16) 0.0382(6) Uani d . 1 . .
H H5A 0.2228 0.4676 0.8127 0.046 Uiso d R 1 . .
H H5B 0.3938 0.4222 0.8421 0.046 Uiso d R 1 . .
N N6 0.2960(3) 0.50226(18) 0.64889(17) 0.0412(6) Uani d . 1 . .
H H6A 0.1894 0.5212 0.6611 0.049 Uiso d R 1 . .
H H6B 0.3394 0.5100 0.5935 0.049 Uiso d R 1 . .
N N7 0.3393(3) 0.15173(18) 0.75060(18) 0.0427(6) Uani d . 1 . .
H H7A 0.2524 0.1339 0.7860 0.051 Uiso d R 1 . .
H H7B 0.3423 0.1341 0.6928 0.051 Uiso d R 1 . .
N N8 0.4640(3) 0.23279(18) 0.87330(18) 0.0410(6) Uani d . 1 . .
H H8A 0.3773 0.2151 0.9088 0.049 Uiso d R 1 . .
H H8B 0.5481 0.2681 0.8956 0.049 Uiso d R 1 . .
C C1 0.7481(3) 0.30221(18) 0.74174(19) 0.0283(5) Uani d . 1 . .
C C2 0.8406(4) 0.2956(2) 0.6454(2) 0.0340(6) Uani d . 1 . .
H H2A 0.8451 0.3581 0.6152 0.041 Uiso calc R 1 . .
H H2B 0.9610 0.2710 0.6517 0.041 Uiso calc R 1 . .
C C3 0.7278(4) 0.22799(19) 0.59131(19) 0.0318(6) Uani d . 1 . .
C C4 0.7588(5) 0.2006(2) 0.4917(2) 0.0477(8) Uani d . 1 . .
H H4A 0.6762 0.1511 0.4740 0.071 Uiso calc R 1 . .
H H4B 0.8784 0.1772 0.4846 0.071 Uiso calc R 1 . .
H H4C 0.7418 0.2559 0.4523 0.071 Uiso calc R 1 . .
C C5 0.4681(3) 0.20601(18) 0.78507(19) 0.0306(6) Uani d . 1 . .
C C6 0.8751(4) 0.2760(2) 0.8205(2) 0.0426(7) Uani d . 1 . .
H H6C 0.9766 0.3181 0.8188 0.064 Uiso calc R 1 . .
H H6D 0.9139 0.2106 0.8129 0.064 Uiso calc R 1 . .
H H6E 0.8153 0.2828 0.8797 0.064 Uiso calc R 1 . .
C C7 0.3929(3) 0.46119(18) 0.71523(17) 0.0268(5) Uani d . 1 . .
N N9 0.0699(3) 0.09061(19) 0.95468(15) 0.0364(6) Uani d . 1 . .
O O1 0.0933(3) 0.05303(16) 0.87444(13) 0.0442(5) Uani d . 1 . .
O O2 0.1651(3) 0.15852(17) 0.97976(16) 0.0521(6) Uani d . 1 . .
N N10 -0.0557(4) 0.52379(19) 0.92350(18) 0.0418(6) Uani d . 1 . .
O O3 -0.0469(3) 0.0598(3) 1.00527(15) 0.0752(9) Uani d . 1 . .
O O4 0.0522(4) 0.4704(3) 0.9632(2) 0.0828(9) Uani d . 1 . .
O O5 -0.0419(3) 0.52961(19) 0.83639(16) 0.0562(6) Uani d . 1 . .
O O6 -0.1669(5) 0.5670(2) 0.9663(3) 0.1010(12) Uani d . 1 . .

loop_
_atom_site_aniso_label
_atom_site_aniso_U_11
_atom_site_aniso_U_22
_atom_site_aniso_U_33
_atom_site_aniso_U_12
_atom_site_aniso_U_13
_atom_site_aniso_U_23
N1 0.0339(11) 0.0319(11) 0.0268(10) -0.0079(10) 0.0053(10) -0.0029(10)
N2 0.0347(11) 0.0323(11) 0.0295(10) -0.0007(10) -0.0011(11) -0.0039(10)
N3 0.0314(11) 0.0302(11) 0.0273(10) 0.0030(10) -0.0032(10) -0.0059(10)
N4 0.0311(12) 0.0389(12) 0.0238(9) 0.0040(11) 0.0021(10) 0.0021(10)
N5 0.0331(11) 0.0514(15) 0.0302(10) 0.0120(12) 0.0026(11) 0.0029(12)
N6 0.0418(14) 0.0496(14) 0.0323(12) 0.0167(13) -0.0042(10) 0.0003(12)
N7 0.0363(12) 0.0479(13) 0.0440(14) -0.0148(12) 0.0069(12) 0.0011(13)
N8 0.0413(13) 0.0484(14) 0.0334(12) -0.0106(12) 0.0098(12) 0.0002(12)
C1 0.0249(12) 0.0282(11) 0.0318(13) -0.0012(11) -0.0016(11) -0.0002(12)
C2 0.0293(13) 0.0360(14) 0.0365(14) 0.0026(12) 0.0068(12) -0.0006(13)
C3 0.0342(14) 0.0291(12) 0.0320(13) 0.0052(12) 0.0005(12) -0.0022(12)
C4 0.0491(17) 0.0572(19) 0.0367(15) 0.0090(17) 0.0088(15) -0.0050(16)
C5 0.0320(13) 0.0259(12) 0.0338(13) 0.0012(11) 0.0035(12) 0.0037(11)
C6 0.0338(15) 0.0535(18) 0.0403(16) 0.0079(15) -0.0081(13) 0.0023(15)
C7 0.0272(12) 0.0267(12) 0.0265(11) 0.0001(11) -0.0026(11) -0.0047(10)
N9 0.0317(12) 0.0526(15) 0.0249(10) -0.0043(12) 0.0015(11) -0.0007(11)
O1 0.0482(11) 0.0567(13) 0.0277(9) -0.0101(11) 0.0064(10) -0.0083(10)
O2 0.0543(13) 0.0573(13) 0.0448(12) -0.0216(12) 0.0073(11) -0.0166(12)
N10 0.0405(14) 0.0442(15) 0.0405(13) -0.0054(13) -0.0008(12) -0.0085(12)
O3 0.0620(15) 0.130(3) 0.0335(11) -0.0500(18) 0.0185(12) -0.0166(15)
O4 0.094(2) 0.097(2) 0.0578(15) 0.012(2) -0.0325(17) 0.0030(16)
O5 0.0557(14) 0.0699(15) 0.0430(11) -0.0017(14) -0.0097(11) 0.0007(12)
O6 0.092(2) 0.0797(19) 0.131(3) 0.007(2) 0.061(2) -0.035(2)

loop_
_atom_type_symbol
_atom_type_description
_atom_type_scat_dispersion_real
_atom_type_scat_dispersion_imag
_atom_type_scat_source
C C 0.0033 0.0016 'International Tables Vol C Tables 4.2.6.8 and 6.1.1.4'
H H 0.0000 0.0000 'International Tables Vol C Tables 4.2.6.8 and 6.1.1.4'
N N 0.0061 0.0033 'International Tables Vol C Tables 4.2.6.8 and 6.1.1.4'
O O 0.0106 0.0060 'International Tables Vol C Tables 4.2.6.8 and 6.1.1.4'

loop_
_geom_angle_atom_site_label_1
_geom_angle_atom_site_label_2
_geom_angle_atom_site_label_3
_geom_angle_site_symmetry_1
_geom_angle_site_symmetry_3
_geom_angle
_geom_angle_publ_flag
C5 N1 N2 . . 116.2(2) ?
C5 N1 C1 . . 130.1(2) ?
N2 N1 C1 . . 113.4(2) ?
C3 N2 N1 . . 107.7(2) ?
N4 N3 C1 . . 113.7(2) ?
N4 N3 H3 . . 123.2 ?
C1 N3 H3 . . 123.1 ?
C7 N4 N3 . . 118.6(2) ?
C7 N4 H4 . . 120.7 ?
N3 N4 H4 . . 120.7 ?
C7 N5 H5A . . 120.0 ?
C7 N5 H5B . . 120.0 ?
H5A N5 H5B . . 120.0 ?
C7 N6 H6A . . 120.0 ?
C7 N6 H6B . . 120.1 ?
H6A N6 H6B . . 120.0 ?
C5 N7 H7A . . 120.0 ?
C5 N7 H7B . . 120.0 ?
H7A N7 H7B . . 120.0 ?
C5 N8 H8A . . 120.0 ?
C5 N8 H8B . . 119.9 ?
H8A N8 H8B . . 120.0 ?
N3 C1 N1 . . 108.1(2) ?
N3 C1 C6 . . 108.1(2) ?
N1 C1 C6 . . 113.8(2) ?
N3 C1 C2 . . 115.6(2) ?
N1 C1 C2 . . 99.90(19) ?
C6 C1 C2 . . 111.2(2) ?
C3 C2 C1 . . 104.1(2) ?
C3 C2 H2A . . 110.9 ?
C1 C2 H2A . . 110.9 ?
C3 C2 H2B . . 110.9 ?
C1 C2 H2B . . 110.9 ?
H2A C2 H2B . . 109.0 ?
N2 C3 C2 . . 114.8(2) ?
N2 C3 C4 . . 120.5(3) ?
C2 C3 C4 . . 124.7(3) ?
C3 C4 H4A . . 109.5 ?
C3 C4 H4B . . 109.5 ?
H4A C4 H4B . . 109.5 ?
C3 C4 H4C . . 109.5 ?
H4A C4 H4C . . 109.5 ?
H4B C4 H4C . . 109.5 ?
N8 C5 N7 . . 120.1(3) ?
N8 C5 N1 . . 121.7(3) ?
N7 C5 N1 . . 118.2(2) ?
C1 C6 H6C . . 109.5 ?
C1 C6 H6D . . 109.5 ?
H6C C6 H6D . . 109.5 ?
C1 C6 H6E . . 109.5 ?
H6C C6 H6E . . 109.5 ?
H6D C6 H6E . . 109.5 ?
N5 C7 N6 . . 120.9(2) ?
N5 C7 N4 . . 121.2(2) ?
N6 C7 N4 . . 117.9(2) ?
O3 N9 O2 . . 121.0(3) ?
O3 N9 O1 . . 119.3(3) ?
O2 N9 O1 . . 119.6(2) ?
O6 N10 O4 . . 121.7(3) ?
O6 N10 O5 . . 122.2(3) ?
O4 N10 O5 . . 116.1(3) ?

loop_
_geom_bond_atom_site_label_1
_geom_bond_atom_site_label_2
_geom_bond_site_symmetry_2
_geom_bond_distance
_geom_bond_publ_flag
N1 C5 . 1.344(3) ?
N1 N2 . 1.403(3) ?
N1 C1 . 1.485(3) ?
N2 C3 . 1.271(4) ?
N3 N4 . 1.402(3) ?
N3 C1 . 1.469(3) ?
N3 H3 . 0.8601 ?
N4 C7 . 1.336(3) ?
N4 H4 . 0.8593 ?
N5 C7 . 1.304(3) ?
N5 H5A . 0.8606 ?
N5 H5B . 0.8597 ?
N6 C7 . 1.322(3) ?
N6 H6A . 0.8597 ?
N6 H6B . 0.8606 ?
N7 C5 . 1.320(4) ?
N7 H7A . 0.8605 ?
N7 H7B . 0.8594 ?
N8 C5 . 1.311(4) ?
N8 H8A . 0.8597 ?
N8 H8B . 0.8605 ?
C1 C6 . 1.517(4) ?
C1 C2 . 1.541(4) ?
C2 C3 . 1.480(4) ?
C2 H2A . 0.9700 ?
C2 H2B . 0.9700 ?
C3 C4 . 1.488(4) ?
C4 H4A . 0.9600 ?
C4 H4B . 0.9600 ?
C4 H4C . 0.9600 ?
C6 H6C . 0.9600 ?
C6 H6D . 0.9600 ?
C6 H6E . 0.9600 ?
N9 O3 . 1.212(3) ?
N9 O2 . 1.236(3) ?
N9 O1 . 1.269(3) ?
N10 O6 . 1.195(4) ?
N10 O4 . 1.235(4) ?
N10 O5 . 1.248(3) ?

loop_
_geom_hbond_atom_site_label_D
_geom_hbond_atom_site_label_H
_geom_hbond_atom_site_label_A
_geom_hbond_site_symmetry_A
_geom_hbond_distance_DH
_geom_hbond_distance_HA
_geom_hbond_distance_DA
_geom_hbond_angle_DHA
N3 H3 O5 1_655 0.86 2.52 3.048(3) 120.4
N4 H4 O6 2_564 0.86 2.48 3.331(5) 172.7
N5 H5A O4 . 0.86 2.50 3.138(4) 131.8
N5 H5A O5 . 0.86 2.19 3.048(4) 173.5
N5 H5B O3 3_557 0.86 2.23 2.934(3) 138.6
N6 H6A O1 4_556 0.86 2.22 3.022(3) 154.4
N6 H6B O4 2_564 0.86 2.04 2.905(4) 178.7
N7 H7A O1 . 0.86 2.07 2.899(3) 161.9
N8 H8A O2 . 0.86 2.04 2.897(3) 172.0
N8 H8B O2 3_557 0.86 2.23 2.990(3) 147.6

loop_
_geom_torsion_atom_site_label_1
_geom_torsion_atom_site_label_2
_geom_torsion_atom_site_label_3
_geom_torsion_atom_site_label_4
_geom_torsion_site_symmetry_1
_geom_torsion_site_symmetry_2
_geom_torsion_site_symmetry_3
_geom_torsion_site_symmetry_4
_geom_torsion
_geom_torsion_publ_flag
C5 N1 N2 C3 . . . . 177.1(2) ?
C1 N1 N2 C3 . . . . 3.2(3) ?
C1 N3 N4 C7 . . . . 129.5(2) ?
N4 N3 C1 N1 . . . . -61.2(3) ?
N4 N3 C1 C6 . . . . 175.2(2) ?
N4 N3 C1 C2 . . . . 49.7(3) ?
C5 N1 C1 N3 . . . . -55.7(3) ?
N2 N1 C1 N3 . . . . 117.2(2) ?
C5 N1 C1 C6 . . . . 64.4(4) ?
N2 N1 C1 C6 . . . . -122.7(3) ?
C5 N1 C1 C2 . . . . -176.9(3) ?
N2 N1 C1 C2 . . . . -4.1(3) ?
N3 C1 C2 C3 . . . . -112.3(2) ?
N1 C1 C2 C3 . . . . 3.4(2) ?
C6 C1 C2 C3 . . . . 123.9(2) ?
N1 N2 C3 C2 . . . . -0.6(3) ?
N1 N2 C3 C4 . . . . 179.7(2) ?
C1 C2 C3 N2 . . . . -1.9(3) ?
C1 C2 C3 C4 . . . . 177.7(3) ?
N2 N1 C5 N8 . . . . 176.2(2) ?
C1 N1 C5 N8 . . . . -11.1(4) ?
N2 N1 C5 N7 . . . . -2.9(4) ?
C1 N1 C5 N7 . . . . 169.8(2) ?
N3 N4 C7 N5 . . . . -6.1(4) ?
N3 N4 C7 N6 . . . . 174.6(2) ?
